data_8105885
loop_
_publ_author_name
'Tan, Yee Seng'
'Tiekink, Edward R.T.'

_publ_section_title
;
 Crystal structure of
 catena-{poly[bis(O,O&#x2032;-diethyldithiophosphato-S)-(\m2-1,2-bis(4-pyridylmethylene)hydrazine-N,N&#x2032;)-zinc(II)]
 di-acetonitrile solvate}, {C20H30N4O4P2S4Zn &#x22C5; 2 C2H3N}n
;
_journal_issue 5
_journal_name_full 'Zeitschrift f\"ur Kristallographie - New Crystal Structures'
_journal_page_first 895
_journal_page_last 897
_journal_paper_doi 10.1515/ncrs-2019-0116
_journal_volume 234
_journal_year 2019
_chemical_formula_moiety 'C20 H30 N4 O4 P2 S4 Zn, 2(C2 H3 N)'
_chemical_formula_sum 'C24 H36 N6 O4 P2 S4 Zn'
_chemical_formula_weight 728.14
_space_group_crystal_system triclinic
_space_group_IT_number 2
_space_group_name_Hall '-P 1'
_space_group_name_H-M_alt 'P -1'
_atom_sites_solution_hydrogens geom
_cell_angle_alpha 64.738(2)
_cell_angle_beta 72.181(2)
_cell_angle_gamma 76.681(2)
_cell_formula_units_Z 2
_cell_length_a 11.2847(2)
_cell_length_b 12.6967(3)
_cell_length_c 13.6595(3)
_cell_measurement_reflns_used 25905
_cell_measurement_temperature 100(2)
_cell_measurement_theta_max 76.0360
_cell_measurement_theta_min 3.8710
_cell_volume 1673.68(7)
_computing_cell_refinement 'CrysAlisPro [1]'
_computing_data_collection 'CrysAlisPro [1]'
_computing_data_reduction 'CrysAlisPro [1]'
_computing_molecular_graphics 'ORTEP-3 for Windows [4]'
_computing_publication_material 'SHELXL-2017/1 [3]'
_computing_structure_refinement 'SHELXL-2017/1 [3]'
_computing_structure_solution 'SHELXT 2014/5 [2]'
_diffrn_ambient_temperature 100(2)
_diffrn_detector_area_resol_mean 5.2558
_diffrn_measured_fraction_theta_full 1.000
_diffrn_measured_fraction_theta_max 1.000
_diffrn_measurement_device_type 'XtaLAB Synergy, Dualflex, AtlasS2'
_diffrn_measurement_method '\w scans'
_diffrn_radiation_type CuK\a
_diffrn_radiation_wavelength 1.54184
_diffrn_reflns_av_R_equivalents 0.0238
_diffrn_reflns_av_unetI/netI 0.0147
_diffrn_reflns_Laue_measured_fraction_full 1.000
_diffrn_reflns_Laue_measured_fraction_max 1.000
_diffrn_reflns_limit_h_max 13
_diffrn_reflns_limit_h_min -13
_diffrn_reflns_limit_k_max 15
_diffrn_reflns_limit_k_min -15
_diffrn_reflns_limit_l_max 16
_diffrn_reflns_limit_l_min -16
_diffrn_reflns_number 36948
_diffrn_reflns_point_group_measured_fraction_full 1.000
_diffrn_reflns_point_group_measured_fraction_max 1.000
_diffrn_reflns_theta_full 67.071
_diffrn_reflns_theta_max 67.071
_diffrn_reflns_theta_min 3.682
_diffrn_source 'micro-focus sealed X-ray tube'
_exptl_absorpt_coefficient_mu 4.585
_exptl_absorpt_correction_T_max 1.000
_exptl_absorpt_correction_T_min 0.510
_exptl_absorpt_correction_type gaussian
_exptl_absorpt_process_details 'CrysAlisPro [1]'
_exptl_crystal_colour yellow
_exptl_crystal_density_diffrn 1.445
_exptl_crystal_description prism
_exptl_crystal_F_000 756
_exptl_crystal_size_max 0.206
_exptl_crystal_size_mid 0.109
_exptl_crystal_size_min 0.107
_refine_diff_density_max 0.891
_refine_diff_density_min -0.322
_refine_diff_density_rms 0.048
_refine_ls_extinction_coef .
_refine_ls_extinction_method none
_refine_ls_goodness_of_fit_ref 1.049
_refine_ls_hydrogen_treatment constr
_refine_ls_matrix_type full
_refine_ls_number_parameters 376
_refine_ls_number_reflns 5995
_refine_ls_number_restraints 0
_refine_ls_restrained_S_all 1.049
_refine_ls_R_factor_all 0.0237
_refine_ls_R_factor_gt 0.0225
_refine_ls_shift/su_max 0.001
_refine_ls_shift/su_mean 0.000
_refine_ls_structure_factor_coef Fsqd
_refine_ls_weighting_details 'w=1/[\s^2^(Fo^2^)+(0.0265P)^2^+1.2574P] where P=(Fo^2^+2Fc^2^)/3'
_refine_ls_weighting_scheme calc
_refine_ls_wR_factor_gt 0.0576
_refine_ls_wR_factor_ref 0.0582
_reflns_Friedel_coverage 0.000
_reflns_Friedel_fraction_full .
_reflns_Friedel_fraction_max .
_reflns_number_gt 5730
_reflns_number_total 5995
_reflns_threshold_expression 'I > 2\s(I)'
_cod_data_source_file suppl_ncrs-2019-0116_suppl.cif
_cod_data_source_block shelx
_cod_database_code 8105885
_shelx_space_group_comment
;
The symmetry employed for this shelxl refinement is uniquely defined
by the following loop, which should always be used as a source of
symmetry information in preference to the above space-group names.
They are only intended as comments.
;
_shelx_estimated_absorpt_t_min 0.452
_shelx_estimated_absorpt_t_max 0.640

loop_
_space_group_symop_operation_xyz
'x, y, z'
'-x, -y, -z'

loop_
_atom_site_label
_atom_site_type_symbol
_atom_site_fract_x
_atom_site_fract_y
_atom_site_fract_z
_atom_site_U_iso_or_equiv
_atom_site_adp_type
_atom_site_occupancy
_atom_site_site_symmetry_order
_atom_site_calc_flag
_atom_site_refinement_flags_posn
_atom_site_refinement_flags_adp
_atom_site_refinement_flags_occupancy
_atom_site_disorder_assembly
_atom_site_disorder_group
Zn Zn 0.36954(2) 0.36824(2) 0.39290(2) 0.01202(6) Uani 1 1 d . . . . .
S1 S 0.23479(4) 0.25914(3) 0.39044(3) 0.01609(9) Uani 1 1 d . . . . .
S2 S 0.44385(4) 0.31226(4) 0.14029(3) 0.02028(9) Uani 1 1 d . . . . .
S3 S 0.30974(4) 0.42341(3) 0.54632(3) 0.01496(9) Uani 1 1 d . . . . .
S4 S 0.38117(4) 0.13012(3) 0.67850(3) 0.01831(9) Uani 1 1 d . . . . .
P1 P 0.27842(4) 0.27156(3) 0.23001(3) 0.01397(9) Uani 1 1 d . . . . .
P2 P 0.26007(4) 0.26812(3) 0.66833(3) 0.01314(9) Uani 1 1 d . . . . .
O1 O 0.17459(11) 0.36124(10) 0.17050(10) 0.0194(2) Uani 1 1 d . . . . .
O2 O 0.24593(10) 0.15270(9) 0.23711(9) 0.0173(2) Uani 1 1 d . . . . .
O3 O 0.22195(11) 0.30000(9) 0.77577(9) 0.0170(2) Uani 1 1 d . . . . .
O4 O 0.13372(10) 0.24194(9) 0.65770(9) 0.0171(2) Uani 1 1 d . . . . .
N1 N 0.54321(12) 0.27137(11) 0.39660(11) 0.0141(3) Uani 1 1 d . . . . .
N2 N 0.95302(13) 0.04823(12) 0.48961(12) 0.0184(3) Uani 1 1 d . . . . .
N3 N 0.38850(12) 0.53304(11) 0.27162(11) 0.0134(3) Uani 1 1 d . . . . .
N4 N 0.49900(13) 0.94340(11) 0.04248(11) 0.0170(3) Uani 1 1 d . . . . .
N5 N 0.13990(18) 0.66076(17) 0.96912(18) 0.0445(5) Uani 1 1 d . . . . .
N6 N 1.11947(17) -0.07987(16) 0.07853(17) 0.0408(4) Uani 1 1 d . . . . .
C1 C 0.04195(16) 0.34375(16) 0.21888(16) 0.0241(4) Uani 1 1 d . . . . .
H1A H 0.032927 0.273662 0.289388 0.029 Uiso 1 1 calc R U . . .
H1B H 0.007302 0.331212 0.166792 0.029 Uiso 1 1 calc R U . . .
C2 C -0.0273(2) 0.44934(18) 0.2404(2) 0.0418(5) Uani 1 1 d . . . . .
H2A H -0.117089 0.441069 0.267596 0.063 Uiso 1 1 calc R U . . .
H2B H -0.013376 0.519058 0.171264 0.063 Uiso 1 1 calc R U . . .
H2C H 0.002783 0.457531 0.296666 0.063 Uiso 1 1 calc R U . . .
C3 C 0.33081(16) 0.04584(14) 0.26961(14) 0.0189(3) Uani 1 1 d . . . . .
H3A H 0.344472 0.027818 0.343627 0.023 Uiso 1 1 calc R U . . .
H3B H 0.412775 0.054799 0.214865 0.023 Uiso 1 1 calc R U . . .
C4 C 0.27153(17) -0.05114(15) 0.27361(15) 0.0235(4) Uani 1 1 d . . . . .
H4A H 0.326712 -0.124904 0.295402 0.035 Uiso 1 1 calc R U . . .
H4B H 0.258642 -0.032382 0.199909 0.035 Uiso 1 1 calc R U . . .
H4C H 0.190628 -0.059253 0.328134 0.035 Uiso 1 1 calc R U . . .
C5 C 0.17875(19) 0.20868(16) 0.88552(14) 0.0248(4) Uani 1 1 d . . . . .
H5A H 0.229800 0.132644 0.890510 0.030 Uiso 1 1 calc R U . . .
H5B H 0.090138 0.199753 0.896697 0.030 Uiso 1 1 calc R U . . .
C6 C 0.19155(17) 0.24412(16) 0.97293(14) 0.0228(4) Uani 1 1 d . . . . .
H6A H 0.162991 0.184123 1.046802 0.034 Uiso 1 1 calc R U . . .
H6B H 0.140450 0.319232 0.967611 0.034 Uiso 1 1 calc R U . . .
H6C H 0.279576 0.252198 0.961565 0.034 Uiso 1 1 calc R U . . .
C7 C 0.02414(17) 0.32960(16) 0.64874(17) 0.0266(4) Uani 1 1 d . . . . .
H7A H 0.048823 0.406397 0.591597 0.032 Uiso 1 1 calc R U . . .
H7B H -0.013492 0.338386 0.720901 0.032 Uiso 1 1 calc R U . . .
C8 C -0.06881(17) 0.29051(18) 0.61691(17) 0.0293(4) Uani 1 1 d . . . . .
H8A H -0.140728 0.351011 0.605847 0.044 Uiso 1 1 calc R U . . .
H8B H -0.097240 0.217280 0.676360 0.044 Uiso 1 1 calc R U . . .
H8C H -0.029327 0.277624 0.547664 0.044 Uiso 1 1 calc R U . . .
C9 C 0.56162(16) 0.16826(14) 0.38555(14) 0.0176(3) Uani 1 1 d . . . . .
H9 H 0.498765 0.148442 0.365428 0.021 Uiso 1 1 calc R U . . .
C10 C 0.66789(16) 0.08988(14) 0.40218(14) 0.0181(3) Uani 1 1 d . . . . .
H10 H 0.677403 0.017762 0.393576 0.022 Uiso 1 1 calc R U . . .
C11 C 0.76067(15) 0.11732(14) 0.43154(13) 0.0149(3) Uani 1 1 d . . . . .
C12 C 0.74283(15) 0.22512(14) 0.44183(14) 0.0171(3) Uani 1 1 d . . . . .
H12 H 0.805142 0.247775 0.460179 0.021 Uiso 1 1 calc R U . . .
C13 C 0.63360(15) 0.29795(14) 0.42496(14) 0.0166(3) Uani 1 1 d . . . . .
H13 H 0.621354 0.370306 0.433719 0.020 Uiso 1 1 calc R U . . .
C14 C 0.87041(15) 0.03032(14) 0.45404(13) 0.0167(3) Uani 1 1 d . . . . .
H14 H 0.879863 -0.039831 0.441983 0.020 Uiso 1 1 calc R U . . .
C15 C 0.32950(15) 0.58031(13) 0.18764(13) 0.0150(3) Uani 1 1 d . . . . .
H15 H 0.278337 0.534234 0.182018 0.018 Uiso 1 1 calc R U . . .
C16 C 0.34066(15) 0.69352(14) 0.10925(13) 0.0156(3) Uani 1 1 d . . . . .
H16 H 0.297096 0.724345 0.051494 0.019 Uiso 1 1 calc R U . . .
C17 C 0.41625(15) 0.76200(13) 0.11561(13) 0.0139(3) Uani 1 1 d . . . . .
C18 C 0.47594(15) 0.71347(14) 0.20364(13) 0.0152(3) Uani 1 1 d . . . . .
H18 H 0.527312 0.757754 0.211425 0.018 Uiso 1 1 calc R U . . .
C19 C 0.45930(15) 0.60071(14) 0.27886(13) 0.0151(3) Uani 1 1 d . . . . .
H19 H 0.499589 0.568848 0.338864 0.018 Uiso 1 1 calc R U . . .
C20 C 0.43083(15) 0.88201(14) 0.03285(13) 0.0155(3) Uani 1 1 d . . . . .
H20 H 0.390281 0.913673 -0.026980 0.019 Uiso 1 1 calc R U . . .
C21 C 0.21585(19) 0.59990(17) 0.93470(17) 0.0291(4) Uani 1 1 d . . . . .
C22 C 0.31250(18) 0.52305(17) 0.89175(16) 0.0300(4) Uani 1 1 d . . . . .
H22A H 0.339860 0.456145 0.953821 0.045 Uiso 1 1 calc R U . . .
H22B H 0.383920 0.566160 0.842211 0.045 Uiso 1 1 calc R U . . .
H22C H 0.279202 0.494782 0.850125 0.045 Uiso 1 1 calc R U . . .
C23 C 1.0354(2) -0.02649(18) 0.11918(17) 0.0332(5) Uani 1 1 d . . . . .
C24 C 0.9283(2) 0.04170(19) 0.16674(18) 0.0394(5) Uani 1 1 d . . . . .
H24A H 0.861349 -0.008259 0.213589 0.059 Uiso 1 1 calc R U . . .
H24B H 0.897335 0.108283 0.106446 0.059 Uiso 1 1 calc R U . . .
H24C H 0.954489 0.070652 0.211969 0.059 Uiso 1 1 calc R U . . .

loop_
_atom_site_aniso_label
_atom_site_aniso_U_11
_atom_site_aniso_U_22
_atom_site_aniso_U_33
_atom_site_aniso_U_23
_atom_site_aniso_U_13
_atom_site_aniso_U_12
Zn 0.01321(11) 0.00983(10) 0.01311(11) -0.00307(8) -0.00467(8) -0.00206(8)
S1 0.0180(2) 0.01915(19) 0.01349(19) -0.00608(15) -0.00306(15) -0.00781(15)
S2 0.0187(2) 0.0230(2) 0.0180(2) -0.00742(17) -0.00060(16) -0.00646(16)
S3 0.0202(2) 0.01186(18) 0.01396(18) -0.00463(15) -0.00438(15) -0.00407(14)
S4 0.0223(2) 0.01405(19) 0.0213(2) -0.00758(16) -0.00958(17) 0.00048(15)
P1 0.0158(2) 0.01357(19) 0.0143(2) -0.00564(16) -0.00514(16) -0.00212(15)
P2 0.0166(2) 0.01209(19) 0.01256(19) -0.00431(15) -0.00549(16) -0.00310(15)
O1 0.0199(6) 0.0183(6) 0.0199(6) -0.0059(5) -0.0086(5) 0.0007(5)
O2 0.0187(6) 0.0150(6) 0.0228(6) -0.0094(5) -0.0093(5) -0.0002(4)
O3 0.0237(6) 0.0159(5) 0.0121(5) -0.0046(5) -0.0039(5) -0.0053(5)
O4 0.0170(6) 0.0157(5) 0.0213(6) -0.0067(5) -0.0076(5) -0.0033(4)
N1 0.0155(7) 0.0130(6) 0.0137(6) -0.0040(5) -0.0047(5) -0.0019(5)
N2 0.0135(7) 0.0171(7) 0.0234(7) -0.0082(6) -0.0054(6) 0.0026(6)
N3 0.0141(6) 0.0116(6) 0.0137(6) -0.0042(5) -0.0030(5) -0.0019(5)
N4 0.0225(7) 0.0111(6) 0.0136(7) 0.0001(6) -0.0039(6) -0.0054(5)
N5 0.0384(11) 0.0395(11) 0.0599(13) -0.0202(10) -0.0205(10) 0.0017(9)
N6 0.0325(10) 0.0351(10) 0.0507(12) -0.0080(9) -0.0186(9) -0.0011(8)
C1 0.0174(9) 0.0288(9) 0.0313(10) -0.0148(8) -0.0106(8) 0.0009(7)
C2 0.0312(11) 0.0279(11) 0.0524(14) -0.0133(10) 0.0000(10) 0.0047(9)
C3 0.0197(8) 0.0150(8) 0.0217(9) -0.0071(7) -0.0064(7) 0.0007(6)
C4 0.0273(9) 0.0184(8) 0.0261(9) -0.0118(7) -0.0021(8) -0.0043(7)
C5 0.0361(10) 0.0233(9) 0.0138(8) -0.0035(7) -0.0022(8) -0.0137(8)
C6 0.0252(9) 0.0268(9) 0.0158(8) -0.0070(7) -0.0031(7) -0.0066(7)
C7 0.0184(9) 0.0226(9) 0.0429(11) -0.0149(8) -0.0123(8) 0.0017(7)
C8 0.0192(9) 0.0368(11) 0.0386(11) -0.0189(9) -0.0109(8) -0.0016(8)
C9 0.0190(8) 0.0171(8) 0.0213(8) -0.0089(7) -0.0086(7) -0.0021(6)
C10 0.0205(8) 0.0159(8) 0.0214(8) -0.0099(7) -0.0073(7) 0.0000(6)
C11 0.0141(8) 0.0154(8) 0.0128(8) -0.0045(6) -0.0014(6) -0.0014(6)
C12 0.0154(8) 0.0168(8) 0.0214(8) -0.0072(7) -0.0068(7) -0.0031(6)
C13 0.0184(8) 0.0134(8) 0.0192(8) -0.0060(7) -0.0053(7) -0.0030(6)
C14 0.0161(8) 0.0145(8) 0.0175(8) -0.0055(6) -0.0026(7) -0.0012(6)
C15 0.0169(8) 0.0139(8) 0.0162(8) -0.0061(6) -0.0047(6) -0.0036(6)
C16 0.0184(8) 0.0147(8) 0.0143(8) -0.0041(6) -0.0063(6) -0.0023(6)
C17 0.0157(8) 0.0125(7) 0.0123(7) -0.0051(6) -0.0010(6) -0.0019(6)
C18 0.0153(8) 0.0143(8) 0.0177(8) -0.0067(7) -0.0037(6) -0.0039(6)
C19 0.0161(8) 0.0147(8) 0.0156(8) -0.0047(6) -0.0070(6) -0.0016(6)
C20 0.0181(8) 0.0140(8) 0.0132(8) -0.0040(6) -0.0037(6) -0.0021(6)
C21 0.0294(10) 0.0274(10) 0.0321(10) -0.0055(9) -0.0152(9) -0.0073(8)
C22 0.0311(10) 0.0299(10) 0.0273(10) -0.0069(8) -0.0065(8) -0.0089(8)
C23 0.0391(12) 0.0296(10) 0.0300(11) -0.0038(9) -0.0136(9) -0.0102(9)
C24 0.0511(14) 0.0308(11) 0.0310(11) -0.0125(9) 0.0037(10) -0.0119(10)

loop_
_atom_type_symbol
_atom_type_description
_atom_type_scat_dispersion_real
_atom_type_scat_dispersion_imag
_atom_type_scat_source
C C 0.0181 0.0091 'International Tables Vol C Tables 4.2.6.8 and 6.1.1.4'
H H 0.0000 0.0000 'International Tables Vol C Tables 4.2.6.8 and 6.1.1.4'
N N 0.0311 0.0180 'International Tables Vol C Tables 4.2.6.8 and 6.1.1.4'
O O 0.0492 0.0322 'International Tables Vol C Tables 4.2.6.8 and 6.1.1.4'
P P 0.2955 0.4335 'International Tables Vol C Tables 4.2.6.8 and 6.1.1.4'
S S 0.3331 0.5567 'International Tables Vol C Tables 4.2.6.8 and 6.1.1.4'
Zn Zn -1.5491 0.6778 'International Tables Vol C Tables 4.2.6.8 and 6.1.1.4'

loop_
_geom_angle_atom_site_label_1
_geom_angle_atom_site_label_2
_geom_angle_atom_site_label_3
_geom_angle
_geom_angle_site_symmetry_1
_geom_angle_site_symmetry_3
N3 Zn N1 109.77(5) . .
N3 Zn S1 118.58(4) . .
N1 Zn S1 108.83(4) . .
N3 Zn S3 97.00(4) . .
N1 Zn S3 106.93(4) . .
S1 Zn S3 114.816(16) . .
P1 S1 Zn 104.89(2) . .
P2 S3 Zn 98.911(19) . .
O1 P1 O2 99.82(6) . .
O1 P1 S2 110.05(5) . .
O2 P1 S2 114.37(5) . .
O1 P1 S1 108.32(5) . .
O2 P1 S1 105.44(5) . .
S2 P1 S1 117.29(2) . .
O3 P2 O4 105.69(6) . .
O3 P2 S4 114.24(5) . .
O4 P2 S4 107.81(5) . .
O3 P2 S3 100.95(4) . .
O4 P2 S3 109.61(5) . .
S4 P2 S3 117.82(3) . .
C1 O1 P1 120.11(11) . .
C3 O2 P1 120.13(10) . .
C5 O3 P2 118.74(10) . .
C7 O4 P2 120.93(10) . .
C9 N1 C13 117.67(14) . .
C9 N1 Zn 118.54(11) . .
C13 N1 Zn 123.12(11) . .
C14 N2 N2 111.25(16) . 2_756
C15 N3 C19 117.75(13) . .
C15 N3 Zn 123.81(10) . .
C19 N3 Zn 118.36(10) . .
C20 N4 N4 111.64(16) . 2_675
O1 C1 C2 108.80(15) . .
O1 C1 H1A 109.9 . .
C2 C1 H1A 109.9 . .
O1 C1 H1B 109.9 . .
C2 C1 H1B 109.9 . .
H1A C1 H1B 108.3 . .
C1 C2 H2A 109.5 . .
C1 C2 H2B 109.5 . .
H2A C2 H2B 109.5 . .
C1 C2 H2C 109.5 . .
H2A C2 H2C 109.5 . .
H2B C2 H2C 109.5 . .
O2 C3 C4 107.37(13) . .
O2 C3 H3A 110.2 . .
C4 C3 H3A 110.2 . .
O2 C3 H3B 110.2 . .
C4 C3 H3B 110.2 . .
H3A C3 H3B 108.5 . .
C3 C4 H4A 109.5 . .
C3 C4 H4B 109.5 . .
H4A C4 H4B 109.5 . .
C3 C4 H4C 109.5 . .
H4A C4 H4C 109.5 . .
H4B C4 H4C 109.5 . .
O3 C5 C6 108.38(14) . .
O3 C5 H5A 110.0 . .
C6 C5 H5A 110.0 . .
O3 C5 H5B 110.0 . .
C6 C5 H5B 110.0 . .
H5A C5 H5B 108.4 . .
C5 C6 H6A 109.5 . .
C5 C6 H6B 109.5 . .
H6A C6 H6B 109.5 . .
C5 C6 H6C 109.5 . .
H6A C6 H6C 109.5 . .
H6B C6 H6C 109.5 . .
O4 C7 C8 108.54(14) . .
O4 C7 H7A 110.0 . .
C8 C7 H7A 110.0 . .
O4 C7 H7B 110.0 . .
C8 C7 H7B 110.0 . .
H7A C7 H7B 108.4 . .
C7 C8 H8A 109.5 . .
C7 C8 H8B 109.5 . .
H8A C8 H8B 109.5 . .
C7 C8 H8C 109.5 . .
H8A C8 H8C 109.5 . .
H8B C8 H8C 109.5 . .
N1 C9 C10 122.82(15) . .
N1 C9 H9 118.6 . .
C10 C9 H9 118.6 . .
C9 C10 C11 119.41(15) . .
C9 C10 H10 120.3 . .
C11 C10 H10 120.3 . .
C10 C11 C12 118.07(14) . .
C10 C11 C14 118.58(14) . .
C12 C11 C14 123.32(14) . .
C13 C12 C11 118.97(15) . .
C13 C12 H12 120.5 . .
C11 C12 H12 120.5 . .
N1 C13 C12 123.04(15) . .
N1 C13 H13 118.5 . .
C12 C13 H13 118.5 . .
N2 C14 C11 120.55(15) . .
N2 C14 H14 119.7 . .
C11 C14 H14 119.7 . .
N3 C15 C16 122.43(14) . .
N3 C15 H15 118.8 . .
C16 C15 H15 118.8 . .
C15 C16 C17 119.56(14) . .
C15 C16 H16 120.2 . .
C17 C16 H16 120.2 . .
C16 C17 C18 117.94(14) . .
C16 C17 C20 120.71(14) . .
C18 C17 C20 121.34(14) . .
C19 C18 C17 119.07(14) . .
C19 C18 H18 120.5 . .
C17 C18 H18 120.5 . .
N3 C19 C18 123.22(14) . .
N3 C19 H19 118.4 . .
C18 C19 H19 118.4 . .
N4 C20 C17 119.08(14) . .
N4 C20 H20 120.5 . .
C17 C20 H20 120.5 . .
N5 C21 C22 179.5(2) . .
C21 C22 H22A 109.5 . .
C21 C22 H22B 109.5 . .
H22A C22 H22B 109.5 . .
C21 C22 H22C 109.5 . .
H22A C22 H22C 109.5 . .
H22B C22 H22C 109.5 . .
N6 C23 C24 178.0(2) . .
C23 C24 H24A 109.5 . .
C23 C24 H24B 109.5 . .
H24A C24 H24B 109.5 . .
C23 C24 H24C 109.5 . .
H24A C24 H24C 109.5 . .
H24B C24 H24C 109.5 . .

loop_
_geom_bond_atom_site_label_1
_geom_bond_atom_site_label_2
_geom_bond_distance
_geom_bond_site_symmetry_2
Zn N3 2.0493(13) .
Zn N1 2.0624(13) .
Zn S1 2.2964(4) .
Zn S3 2.3468(4) .
S1 P1 2.0372(6) .
S2 P1 1.9385(6) .
S3 P2 2.0278(5) .
S4 P2 1.9396(6) .
P1 O1 1.5838(11) .
P1 O2 1.5905(11) .
P2 O3 1.5946(11) .
P2 O4 1.5972(11) .
O1 C1 1.466(2) .
O2 C3 1.4501(19) .
O3 C5 1.469(2) .
O4 C7 1.458(2) .
N1 C9 1.343(2) .
N1 C13 1.348(2) .
N2 C14 1.275(2) .
N2 N2 1.412(3) 2_756
N3 C15 1.347(2) .
N3 C19 1.350(2) .
N4 C20 1.281(2) .
N4 N4 1.410(3) 2_675
N5 C21 1.145(3) .
N6 C23 1.171(3) .
C1 C2 1.486(3) .
C1 H1A 0.9900 .
C1 H1B 0.9900 .
C2 H2A 0.9800 .
C2 H2B 0.9800 .
C2 H2C 0.9800 .
C3 C4 1.505(2) .
C3 H3A 0.9900 .
C3 H3B 0.9900 .
C4 H4A 0.9800 .
C4 H4B 0.9800 .
C4 H4C 0.9800 .
C5 C6 1.498(2) .
C5 H5A 0.9900 .
C5 H5B 0.9900 .
C6 H6A 0.9800 .
C6 H6B 0.9800 .
C6 H6C 0.9800 .
C7 C8 1.496(2) .
C7 H7A 0.9900 .
C7 H7B 0.9900 .
C8 H8A 0.9800 .
C8 H8B 0.9800 .
C8 H8C 0.9800 .
C9 C10 1.380(2) .
C9 H9 0.9500 .
C10 C11 1.387(2) .
C10 H10 0.9500 .
C11 C12 1.398(2) .
C11 C14 1.470(2) .
C12 C13 1.376(2) .
C12 H12 0.9500 .
C13 H13 0.9500 .
C14 H14 0.9500 .
C15 C16 1.384(2) .
C15 H15 0.9500 .
C16 C17 1.394(2) .
C16 H16 0.9500 .
C17 C18 1.397(2) .
C17 C20 1.469(2) .
C18 C19 1.375(2) .
C18 H18 0.9500 .
C19 H19 0.9500 .
C20 H20 0.9500 .
C21 C22 1.446(3) .
C22 H22A 0.9800 .
C22 H22B 0.9800 .
C22 H22C 0.9800 .
C23 C24 1.466(3) .
C24 H24A 0.9800 .
C24 H24B 0.9800 .
C24 H24C 0.9800 .

loop_
_geom_torsion_atom_site_label_1
_geom_torsion_atom_site_label_2
_geom_torsion_atom_site_label_3
_geom_torsion_atom_site_label_4
_geom_torsion
_geom_torsion_site_symmetry_1
_geom_torsion_site_symmetry_2
_geom_torsion_site_symmetry_3
_geom_torsion_site_symmetry_4
O2 P1 O1 C1 55.24(12) . . . .
S2 P1 O1 C1 175.83(10) . . . .
S1 P1 O1 C1 -54.75(12) . . . .
O1 P1 O2 C3 169.59(12) . . . .
S2 P1 O2 C3 52.18(12) . . . .
S1 P1 O2 C3 -78.15(12) . . . .
O4 P2 O3 C5 65.78(13) . . . .
S4 P2 O3 C5 -52.58(13) . . . .
S3 P2 O3 C5 179.94(11) . . . .
O3 P2 O4 C7 57.30(14) . . . .
S4 P2 O4 C7 179.87(12) . . . .
S3 P2 O4 C7 -50.72(13) . . . .
P1 O1 C1 C2 122.04(15) . . . .
P1 O2 C3 C4 177.41(11) . . . .
P2 O3 C5 C6 160.62(12) . . . .
P2 O4 C7 C8 168.61(12) . . . .
C13 N1 C9 C10 0.1(2) . . . .
Zn N1 C9 C10 -170.80(13) . . . .
N1 C9 C10 C11 0.0(3) . . . .
C9 C10 C11 C12 -0.8(2) . . . .
C9 C10 C11 C14 177.15(15) . . . .
C10 C11 C12 C13 1.4(2) . . . .
C14 C11 C12 C13 -176.39(15) . . . .
C9 N1 C13 C12 0.6(2) . . . .
Zn N1 C13 C12 171.07(12) . . . .
C11 C12 C13 N1 -1.4(3) . . . .
N2 N2 C14 C11 177.34(16) 2_756 . . .
C10 C11 C14 N2 -174.54(16) . . . .
C12 C11 C14 N2 3.3(2) . . . .
C19 N3 C15 C16 0.9(2) . . . .
Zn N3 C15 C16 177.59(12) . . . .
N3 C15 C16 C17 0.6(2) . . . .
C15 C16 C17 C18 -1.5(2) . . . .
C15 C16 C17 C20 179.36(15) . . . .
C16 C17 C18 C19 0.9(2) . . . .
C20 C17 C18 C19 -179.97(15) . . . .
C15 N3 C19 C18 -1.6(2) . . . .
Zn N3 C19 C18 -178.42(12) . . . .
C17 C18 C19 N3 0.7(2) . . . .
N4 N4 C20 C17 -178.97(16) 2_675 . . .
C16 C17 C20 N4 178.59(15) . . . .
C18 C17 C20 N4 -0.6(2) . . . .
